data_4316390
loop_
_publ_author_name
'Matthew F. Cain'
'Russell P. Hughes'
'David S. Glueck'
'James A. Golen'
'Curtis E. Moore'
'Arnold L. Rheingold'

_publ_section_title
;
 Synthesis and Structure of Intermediates in Copper-Catalyzed Alkylation
 of Diphenylphosphine
;
_journal_name_full 'Inorganic Chemistry'
_journal_page_first 7650
_journal_page_last 7662
_journal_paper_doi 10.1021/ic100816u
_journal_volume 49
_journal_year 2010
_chemical_formula_sum 'C57 H51 Cu F6 P4'
_chemical_formula_weight 1037.40
_chemical_name_systematic
;
 ?
;
_space_group_IT_number 33
_symmetry_cell_setting orthorhombic
_symmetry_space_group_name_Hall 'P 2c -2n'
_symmetry_space_group_name_H-M 'P n a 21'
_atom_sites_solution_hydrogens geom
_atom_sites_solution_primary direct
_atom_sites_solution_secondary difmap
_audit_creation_method SHELXL-97
_cell_angle_alpha 90.00
_cell_angle_beta 90.00
_cell_angle_gamma 90.00
_cell_formula_units_Z 4
_cell_length_a 28.713(3)
_cell_length_b 10.2867(10)
_cell_length_c 16.8039(17)
_cell_measurement_reflns_used 9991
_cell_measurement_temperature 123(2)
_cell_measurement_theta_max 24.59
_cell_measurement_theta_min 2.32
_cell_volume 4963.2(9)
_computing_cell_refinement 'Bruker SAINT'
_computing_data_collection 'Bruker APEX2'
_computing_data_reduction 'Bruker SAINT'
_computing_molecular_graphics 'Bruker SHELXTL'
_computing_publication_material 'Bruker SHELXTL'
_computing_structure_refinement 'SHELXL-97 (Sheldrick, 1997)'
_computing_structure_solution 'SHELXS-97 (Sheldrick, 1990)'
_diffrn_ambient_temperature 123(2)
_diffrn_measured_fraction_theta_full 0.999
_diffrn_measured_fraction_theta_max 0.999
_diffrn_measurement_device_type 'Bruker APEX-II CCD'
_diffrn_measurement_method '\f and \w scans'
_diffrn_radiation_monochromator graphite
_diffrn_radiation_source 'fine-focus sealed tube'
_diffrn_radiation_type MoK\a
_diffrn_radiation_wavelength 0.71073
_diffrn_reflns_av_R_equivalents 0.0889
_diffrn_reflns_av_sigmaI/netI 0.0759
_diffrn_reflns_limit_h_max 26
_diffrn_reflns_limit_h_min -33
_diffrn_reflns_limit_k_max 12
_diffrn_reflns_limit_k_min -12
_diffrn_reflns_limit_l_max 14
_diffrn_reflns_limit_l_min -19
_diffrn_reflns_number 37309
_diffrn_reflns_theta_full 24.76
_diffrn_reflns_theta_max 24.76
_diffrn_reflns_theta_min 1.42
_diffrn_standards_number 0
_exptl_absorpt_coefficient_mu 0.630
_exptl_absorpt_correction_T_max 0.9752
_exptl_absorpt_correction_T_min 0.8483
_exptl_absorpt_correction_type multi-scan
_exptl_absorpt_process_details sadabs
_exptl_crystal_colour colourless
_exptl_crystal_density_diffrn 1.388
_exptl_crystal_density_method 'not measured'
_exptl_crystal_description plate
_exptl_crystal_F_000 2144
_exptl_crystal_size_max 0.27
_exptl_crystal_size_mid 0.20
_exptl_crystal_size_min 0.04
_refine_diff_density_max 1.340
_refine_diff_density_min -1.198
_refine_diff_density_rms 0.090
_refine_ls_abs_structure_details 'Flack H D (1983), Acta Cryst. A39, 876-881'
_refine_ls_abs_structure_Flack 0.05(2)
_refine_ls_extinction_method none
_refine_ls_goodness_of_fit_ref 1.055
_refine_ls_hydrogen_treatment constr
_refine_ls_matrix_type full
_refine_ls_number_parameters 601
_refine_ls_number_reflns 7859
_refine_ls_number_restraints 1
_refine_ls_restrained_S_all 1.055
_refine_ls_R_factor_all 0.0852
_refine_ls_R_factor_gt 0.0676
_refine_ls_shift/su_max 0.043
_refine_ls_shift/su_mean 0.001
_refine_ls_structure_factor_coef Fsqd
_refine_ls_weighting_details 'calc w=1/[\s^2^(Fo^2^)+(0.0300P)^2^+19.0000P] where P=(Fo^2^+2Fc^2^)/3'
_refine_ls_weighting_scheme calc
_refine_ls_wR_factor_gt 0.1278
_refine_ls_wR_factor_ref 0.1371
_reflns_number_gt 6554
_reflns_number_total 7859
_reflns_threshold_expression >2sigma(I)
_cod_data_source_file ic100816u_si_003_10.cif
_cod_data_source_block glu317
_cod_depositor_comments
;
The following automatic conversions were performed:

'_symmetry_cell_setting' value 'Orthorhombic' changed to
'orthorhombic' according to the built-in table from CIF Core
dictionary named 'cif_core.dic' version 2.4.1 from 2010-06-29.

Automatic conversion script
Id: cif_fix_values 1646 2011-03-28 12:23:43Z adriana 
;
_cod_original_cell_volume 4963.3(9)
_cod_database_code 4316390

loop_
_symmetry_equiv_pos_as_xyz
'x, y, z'
'-x, -y, z+1/2'
'-x+1/2, y+1/2, z+1/2'
'x+1/2, -y+1/2, z'

loop_
_atom_site_label
_atom_site_type_symbol
_atom_site_fract_x
_atom_site_fract_y
_atom_site_fract_z
_atom_site_U_iso_or_equiv
_atom_site_adp_type
_atom_site_occupancy
_atom_site_symmetry_multiplicity
_atom_site_calc_flag
_atom_site_refinement_flags
_atom_site_disorder_assembly
_atom_site_disorder_group
Cu1 Cu 0.881384(18) 0.82862(5) 0.83890(4) 0.01758(12) Uani 1 1 d . . .
P1 P 0.84479(7) 0.63579(14) 0.85283(10) 0.0639(6) Uani 1 1 d . . .
P2 P 0.89446(4) 0.92244(12) 0.71800(8) 0.0179(3) Uani 1 1 d . . .
P3 P 0.91058(4) 0.92229(12) 0.95208(8) 0.0200(3) Uani 1 1 d . . .
P4 P 0.88969(5) 0.66795(14) 1.41700(8) 0.0313(4) Uani 1 1 d . . .
F1 F 0.88675(13) 0.5322(3) 1.4600(2) 0.0596(11) Uani 1 1 d . . .
F2 F 0.89237(12) 0.8061(3) 1.37244(19) 0.0483(10) Uani 1 1 d . . .
F3 F 0.86063(10) 0.7344(3) 1.48767(17) 0.0350(8) Uani 1 1 d . . .
F4 F 0.93672(11) 0.7051(4) 1.4622(2) 0.0602(12) Uani 1 1 d . . .
F5 F 0.91992(11) 0.6042(3) 1.3474(2) 0.0497(10) Uani 1 1 d . . .
F6 F 0.84250(11) 0.6370(3) 1.3707(2) 0.0464(10) Uani 1 1 d . . .
C1 C 0.83551(19) 0.5369(4) 0.7633(3) 0.0278(14) Uani 1 1 d . . .
C2 C 0.83092(19) 0.5973(5) 0.6908(3) 0.0353(15) Uani 1 1 d . . .
H2A H 0.8344 0.6889 0.6873 0.042 Uiso 1 1 calc R . .
C3 C 0.82122(17) 0.5263(5) 0.6225(3) 0.0281(14) Uani 1 1 d . . .
H3A H 0.8181 0.5689 0.5726 0.034 Uiso 1 1 calc R . .
C4 C 0.81619(18) 0.3923(5) 0.6281(3) 0.0310(15) Uani 1 1 d . . .
H4A H 0.8098 0.3420 0.5819 0.037 Uiso 1 1 calc R . .
C5 C 0.82052(17) 0.3329(5) 0.7014(4) 0.0345(15) Uani 1 1 d . . .
H5A H 0.8167 0.2414 0.7050 0.041 Uiso 1 1 calc R . .
C6 C 0.83015(19) 0.4025(5) 0.7696(4) 0.0331(15) Uani 1 1 d . . .
H6A H 0.8331 0.3600 0.8195 0.040 Uiso 1 1 calc R . .
C7 C 0.8869(2) 0.5265(6) 0.9264(5) 0.061(2) Uani 1 1 d . . .
C8 C 0.9226(2) 0.4613(5) 0.8911(4) 0.0399(17) Uani 1 1 d . . .
H8A H 0.9229 0.4533 0.8348 0.048 Uiso 1 1 calc R . .
C9 C 0.95806(18) 0.4068(5) 0.9339(3) 0.0274(14) Uani 1 1 d . . .
H9A H 0.9827 0.3628 0.9074 0.033 Uiso 1 1 calc R . .
C10 C 0.9579(2) 0.4163(5) 1.0164(4) 0.0385(16) Uani 1 1 d . . .
H10A H 0.9828 0.3809 1.0469 0.046 Uiso 1 1 calc R . .
C11 C 0.9209(3) 0.4783(5) 1.0534(4) 0.055(2) Uani 1 1 d . . .
H11A H 0.9193 0.4823 1.1098 0.066 Uiso 1 1 calc R . .
C12 C 0.8864(2) 0.5342(6) 1.0076(5) 0.064(2) Uani 1 1 d . . .
H12A H 0.8617 0.5791 1.0331 0.077 Uiso 1 1 calc R . .
C13 C 0.7975(4) 0.6059(9) 0.9107(5) 0.129(4) Uani 1 1 d . . .
H13A H 0.7917 0.5115 0.9162 0.155 Uiso 1 1 calc R . .
H13B H 0.8009 0.6450 0.9642 0.155 Uiso 1 1 calc R . .
C14 C 0.75707(11) 0.6763(3) 0.8601(2) 0.0541(19) Uani 1 1 d G . .
C15 C 0.73128(14) 0.5996(4) 0.8082(3) 0.052(2) Uani 1 1 d G . .
H15 H 0.7419 0.5149 0.7948 0.063 Uiso 1 1 calc R . .
C16 C 0.69002(16) 0.6468(5) 0.7760(4) 0.194(6) Uani 1 1 d G . .
H16 H 0.6724 0.5944 0.7406 0.232 Uiso 1 1 calc R . .
C17 C 0.67455(14) 0.7707(5) 0.7957(4) 0.300(14) Uani 1 1 d G . .
H17 H 0.6464 0.8030 0.7737 0.360 Uiso 1 1 calc R . .
C18 C 0.70034(16) 0.8475(4) 0.8476(4) 0.170(4) Uani 1 1 d G . .
H18 H 0.6898 0.9322 0.8611 0.204 Uiso 1 1 calc R . .
C19 C 0.74160(16) 0.8003(4) 0.8798(3) 0.070(2) Uani 1 1 d G . .
H19 H 0.7592 0.8527 0.9153 0.084 Uiso 1 1 calc R . .
C20 C 0.92954(15) 1.0726(4) 0.7203(3) 0.0177(11) Uani 1 1 d . . .
C21 C 0.92190(17) 1.1773(5) 0.6716(3) 0.0243(13) Uani 1 1 d . . .
H21A H 0.8966 1.1769 0.6352 0.029 Uiso 1 1 calc R . .
C22 C 0.9514(2) 1.2838(5) 0.6758(3) 0.0310(14) Uani 1 1 d . . .
H22A H 0.9455 1.3575 0.6432 0.037 Uiso 1 1 calc R . .
C23 C 0.98887(18) 1.2844(5) 0.7264(3) 0.0337(15) Uani 1 1 d . . .
H23A H 1.0090 1.3577 0.7281 0.040 Uiso 1 1 calc R . .
C24 C 0.99756(18) 1.1780(5) 0.7750(3) 0.0284(14) Uani 1 1 d . . .
H24A H 1.0239 1.1769 0.8093 0.034 Uiso 1 1 calc R . .
C25 C 0.96727(16) 1.0741(5) 0.7728(3) 0.0206(12) Uani 1 1 d . . .
H25A H 0.9722 1.0024 0.8074 0.025 Uiso 1 1 calc R . .
C26 C 0.83971(17) 0.9654(4) 0.6688(3) 0.0194(12) Uani 1 1 d . . .
C27 C 0.79903(16) 0.9678(5) 0.7136(3) 0.0231(12) Uani 1 1 d . . .
H27A H 0.8003 0.9443 0.7682 0.028 Uiso 1 1 calc R . .
C28 C 0.75671(16) 1.0035(5) 0.6808(3) 0.0269(14) Uani 1 1 d . . .
H28A H 0.7293 1.0057 0.7124 0.032 Uiso 1 1 calc R . .
C29 C 0.75529(19) 1.0360(5) 0.6007(4) 0.0339(15) Uani 1 1 d . . .
H29A H 0.7266 1.0623 0.5778 0.041 Uiso 1 1 calc R . .
C30 C 0.79401(19) 1.0310(5) 0.5544(3) 0.0332(15) Uani 1 1 d . . .
H30A H 0.7920 1.0519 0.4994 0.040 Uiso 1 1 calc R . .
C31 C 0.83662(19) 0.9953(5) 0.5873(3) 0.0280(14) Uani 1 1 d . . .
H31A H 0.8636 0.9912 0.5547 0.034 Uiso 1 1 calc R . .
C32 C 0.92690(17) 0.8269(5) 0.6434(3) 0.0262(13) Uani 1 1 d . . .
H32A H 0.9082 0.7507 0.6270 0.031 Uiso 1 1 calc R . .
H32B H 0.9327 0.8809 0.5957 0.031 Uiso 1 1 calc R . .
C33 C 0.97232(17) 0.7821(5) 0.6776(3) 0.0257(13) Uani 1 1 d . . .
C34 C 1.01270(18) 0.8515(5) 0.6653(3) 0.0291(14) Uani 1 1 d . . .
H34A H 1.0122 0.9249 0.6310 0.035 Uiso 1 1 calc R . .
C35 C 1.0540(2) 0.8159(7) 0.7020(4) 0.0492(19) Uani 1 1 d . . .
H35A H 1.0818 0.8642 0.6936 0.059 Uiso 1 1 calc R . .
C36 C 1.0537(2) 0.7056(7) 0.7525(4) 0.055(2) Uani 1 1 d . . .
H36A H 1.0815 0.6795 0.7784 0.066 Uiso 1 1 calc R . .
C37 C 1.0146(2) 0.6382(6) 0.7640(4) 0.0427(17) Uani 1 1 d . . .
H37A H 1.0152 0.5642 0.7978 0.051 Uiso 1 1 calc R . .
C38 C 0.9739(2) 0.6729(5) 0.7283(3) 0.0344(15) Uani 1 1 d . . .
H38A H 0.9465 0.6235 0.7375 0.041 Uiso 1 1 calc R . .
C39 C 0.97234(16) 0.8870(4) 0.9605(3) 0.0186(12) Uani 1 1 d . . .
C40 C 1.00658(17) 0.9804(5) 0.9578(3) 0.0244(13) Uani 1 1 d . . .
H40A H 0.9981 1.0697 0.9574 0.029 Uiso 1 1 calc R . .
C41 C 1.05373(17) 0.9456(5) 0.9558(3) 0.0292(14) Uani 1 1 d . . .
H41A H 1.0771 1.0108 0.9521 0.035 Uiso 1 1 calc R . .
C42 C 1.06611(18) 0.8162(5) 0.9592(3) 0.0296(14) Uani 1 1 d . . .
H42A H 1.0981 0.7924 0.9584 0.035 Uiso 1 1 calc R . .
C43 C 1.03246(17) 0.7214(5) 0.9636(3) 0.0274(13) Uani 1 1 d . . .
H43A H 1.0414 0.6327 0.9669 0.033 Uiso 1 1 calc R . .
C44 C 0.98539(18) 0.7544(5) 0.9634(3) 0.0272(13) Uani 1 1 d . . .
H44A H 0.9623 0.6885 0.9653 0.033 Uiso 1 1 calc R . .
C45 C 0.88507(17) 0.8706(4) 1.0465(3) 0.0211(12) Uani 1 1 d . . .
C46 C 0.91066(17) 0.8335(5) 1.1119(3) 0.0250(13) Uani 1 1 d . . .
H46A H 0.9437 0.8340 1.1092 0.030 Uiso 1 1 calc R . .
C47 C 0.8888(2) 0.7957(5) 1.1812(3) 0.0357(16) Uani 1 1 d . . .
H47A H 0.9069 0.7700 1.2259 0.043 Uiso 1 1 calc R . .
C48 C 0.84062(19) 0.7950(5) 1.1859(3) 0.0340(15) Uani 1 1 d . . .
H48A H 0.8257 0.7689 1.2337 0.041 Uiso 1 1 calc R . .
C49 C 0.81452(19) 0.8318(5) 1.1217(3) 0.0336(15) Uani 1 1 d . . .
H49A H 0.7815 0.8321 1.1251 0.040 Uiso 1 1 calc R . .
C50 C 0.83633(18) 0.8686(5) 1.0516(3) 0.0273(14) Uani 1 1 d . . .
H50A H 0.8181 0.8927 1.0067 0.033 Uiso 1 1 calc R . .
C51 C 0.90621(16) 1.1012(4) 0.9595(3) 0.0192(12) Uani 1 1 d . . .
H51A H 0.9228 1.1311 1.0077 0.023 Uiso 1 1 calc R . .
H51B H 0.9214 1.1413 0.9126 0.023 Uiso 1 1 calc R . .
C52 C 0.85604(18) 1.1450(4) 0.9634(3) 0.0241(13) Uani 1 1 d . . .
C53 C 0.82761(17) 1.1338(5) 0.8967(3) 0.0244(13) Uani 1 1 d . . .
H53A H 0.8400 1.1040 0.8475 0.029 Uiso 1 1 calc R . .
C54 C 0.78068(18) 1.1671(5) 0.9028(3) 0.0300(14) Uani 1 1 d . . .
H54A H 0.7613 1.1577 0.8574 0.036 Uiso 1 1 calc R . .
C55 C 0.76158(19) 1.2129(5) 0.9719(4) 0.0349(16) Uani 1 1 d . . .
H55A H 0.7297 1.2371 0.9744 0.042 Uiso 1 1 calc R . .
C56 C 0.7901(2) 1.2229(5) 1.0383(4) 0.0410(17) Uani 1 1 d . . .
H56A H 0.7772 1.2523 1.0872 0.049 Uiso 1 1 calc R . .
C57 C 0.83774(18) 1.1901(5) 1.0345(3) 0.0286(14) Uani 1 1 d . . .
H57A H 0.8570 1.1988 1.0801 0.034 Uiso 1 1 calc R . .

loop_
_atom_site_aniso_label
_atom_site_aniso_U_11
_atom_site_aniso_U_22
_atom_site_aniso_U_33
_atom_site_aniso_U_23
_atom_site_aniso_U_13
_atom_site_aniso_U_12
Cu1 0.0200(2) 0.0146(2) 0.0181(3) 0.0007(3) -0.0037(3) -0.0005(2)
P1 0.1300(15) 0.0316(7) 0.0301(10) -0.0132(7) 0.0351(10) -0.0493(8)
P2 0.0206(6) 0.0136(5) 0.0194(7) 0.0022(5) -0.0008(6) -0.0025(5)
P3 0.0217(6) 0.0203(6) 0.0179(7) -0.0013(6) -0.0015(6) -0.0004(5)
P4 0.0331(8) 0.0327(7) 0.0282(8) -0.0026(7) 0.0101(6) -0.0003(7)
F1 0.079(2) 0.0409(18) 0.059(2) 0.0142(18) 0.024(2) 0.0264(18)
F2 0.074(2) 0.0336(18) 0.037(2) 0.0003(15) 0.0143(18) -0.0103(17)
F3 0.0346(17) 0.0420(18) 0.0282(18) -0.0068(14) 0.0045(14) 0.0020(15)
F4 0.0279(17) 0.100(3) 0.052(2) -0.022(2) -0.0056(17) 0.0045(19)
F5 0.057(2) 0.0523(18) 0.039(2) -0.0150(19) 0.0190(19) 0.0035(16)
F6 0.0389(18) 0.0400(18) 0.060(2) -0.0127(16) -0.0115(17) -0.0100(15)
C1 0.044(3) 0.009(2) 0.031(3) -0.002(2) 0.015(3) -0.012(2)
C2 0.043(3) 0.027(3) 0.037(3) -0.016(3) 0.016(3) -0.010(2)
C3 0.027(3) 0.027(3) 0.030(3) 0.002(2) 0.007(2) -0.003(2)
C4 0.027(3) 0.027(3) 0.039(3) -0.011(3) -0.004(3) -0.003(2)
C5 0.022(3) 0.023(3) 0.058(4) 0.002(3) -0.005(3) -0.001(2)
C6 0.040(3) 0.026(3) 0.033(3) -0.007(3) 0.005(3) -0.005(2)
C7 0.041(4) 0.041(3) 0.100(6) -0.042(4) -0.029(4) 0.014(3)
C8 0.055(4) 0.016(3) 0.049(4) -0.011(3) -0.024(3) 0.003(3)
C9 0.030(3) 0.016(2) 0.036(3) 0.002(2) -0.007(2) -0.001(2)
C10 0.052(3) 0.021(3) 0.042(4) 0.005(3) -0.024(3) 0.005(3)
C11 0.114(6) 0.026(3) 0.026(3) 0.001(3) 0.022(4) -0.015(4)
C12 0.024(3) 0.039(3) 0.130(7) -0.024(4) 0.040(4) -0.007(3)
C13 0.239(9) 0.095(6) 0.054(5) -0.032(4) 0.083(6) -0.110(6)
C14 0.074(4) 0.063(4) 0.026(4) -0.015(3) -0.021(3) 0.049(3)
C15 0.021(3) 0.070(4) 0.066(5) 0.037(3) -0.003(3) -0.004(3)
C16 0.050(5) 0.072(5) 0.460(19) 0.120(8) -0.105(7) -0.023(4)
C17 0.046(5) 0.046(5) 0.81(4) 0.113(13) 0.027(12) 0.000(4)
C18 0.068(4) 0.056(4) 0.386(13) 0.115(6) 0.141(6) 0.038(4)
C19 0.109(6) 0.062(4) 0.039(4) 0.014(3) 0.030(4) 0.049(4)
C20 0.021(2) 0.011(2) 0.020(3) 0.000(2) 0.006(2) 0.0015(19)
C21 0.022(2) 0.026(3) 0.025(3) -0.003(2) 0.006(2) 0.001(2)
C22 0.046(3) 0.021(3) 0.027(3) 0.003(2) 0.011(3) -0.003(2)
C23 0.033(3) 0.030(3) 0.038(3) -0.016(3) 0.009(3) -0.018(2)
C24 0.020(3) 0.041(3) 0.024(3) -0.002(3) 0.003(2) -0.005(2)
C25 0.019(2) 0.028(2) 0.015(3) 0.001(2) 0.001(2) 0.004(2)
C26 0.029(3) 0.014(2) 0.015(3) -0.006(2) -0.004(2) 0.000(2)
C27 0.026(3) 0.022(2) 0.021(3) 0.005(2) -0.001(2) -0.011(2)
C28 0.014(2) 0.028(3) 0.039(3) -0.005(3) -0.009(2) -0.003(2)
C29 0.025(3) 0.038(3) 0.038(4) 0.008(3) -0.008(3) 0.007(2)
C30 0.038(3) 0.040(3) 0.021(3) -0.001(3) -0.012(3) 0.001(3)
C31 0.032(3) 0.027(3) 0.025(3) -0.002(2) -0.004(2) 0.001(2)
C32 0.028(3) 0.028(3) 0.023(3) 0.003(2) 0.002(2) -0.002(2)
C33 0.031(3) 0.028(3) 0.019(3) 0.001(2) -0.001(2) 0.018(2)
C34 0.029(3) 0.034(3) 0.024(3) -0.013(2) 0.002(2) 0.004(2)
C35 0.021(3) 0.071(4) 0.055(4) -0.023(4) -0.001(3) 0.005(3)
C36 0.048(4) 0.065(4) 0.053(4) -0.016(4) -0.017(3) 0.041(3)
C37 0.049(3) 0.034(3) 0.045(4) -0.003(3) -0.019(3) 0.023(3)
C38 0.040(3) 0.028(3) 0.036(3) -0.007(3) -0.010(3) 0.011(3)
C39 0.023(2) 0.026(2) 0.007(2) -0.001(2) 0.005(2) -0.005(2)
C40 0.033(3) 0.023(2) 0.018(3) 0.006(2) -0.010(2) -0.010(2)
C41 0.028(3) 0.034(3) 0.026(3) 0.009(3) -0.010(3) -0.010(2)
C42 0.022(3) 0.039(3) 0.027(3) -0.002(3) -0.005(2) 0.004(2)
C43 0.027(3) 0.025(3) 0.030(3) -0.002(2) -0.006(2) 0.008(2)
C44 0.027(3) 0.026(3) 0.028(3) 0.004(3) -0.003(2) 0.001(2)
C45 0.030(3) 0.019(2) 0.015(3) -0.005(2) -0.001(2) -0.005(2)
C46 0.023(3) 0.033(3) 0.019(3) 0.004(2) 0.001(2) -0.007(2)
C47 0.039(3) 0.043(3) 0.025(3) 0.005(3) 0.001(3) -0.005(3)
C48 0.032(3) 0.039(3) 0.032(3) 0.000(3) 0.015(3) -0.011(3)
C49 0.026(3) 0.034(3) 0.041(4) 0.002(3) 0.001(3) -0.004(2)
C50 0.028(3) 0.029(3) 0.025(3) -0.005(2) -0.010(2) -0.001(2)
C51 0.024(2) 0.016(2) 0.017(3) -0.001(2) 0.002(2) -0.0040(19)
C52 0.036(3) 0.010(2) 0.027(3) -0.006(2) 0.004(2) 0.003(2)
C53 0.022(3) 0.025(3) 0.026(3) 0.000(2) 0.001(2) -0.003(2)
C54 0.028(3) 0.023(3) 0.039(3) 0.010(3) -0.003(3) 0.002(2)
C55 0.024(3) 0.030(3) 0.051(4) 0.001(3) 0.006(3) 0.007(2)
C56 0.040(3) 0.030(3) 0.052(4) -0.012(3) 0.016(3) 0.008(3)
C57 0.030(3) 0.025(3) 0.031(3) -0.009(2) -0.007(2) 0.000(2)

loop_
_atom_type_symbol
_atom_type_description
_atom_type_scat_dispersion_real
_atom_type_scat_dispersion_imag
_atom_type_scat_source
C C 0.0033 0.0016 'International Tables Vol C Tables 4.2.6.8 and 6.1.1.4'
H H 0.0000 0.0000 'International Tables Vol C Tables 4.2.6.8 and 6.1.1.4'
F F 0.0171 0.0103 'International Tables Vol C Tables 4.2.6.8 and 6.1.1.4'
P P 0.1023 0.0942 'International Tables Vol C Tables 4.2.6.8 and 6.1.1.4'
Cu Cu 0.3201 1.2651 'International Tables Vol C Tables 4.2.6.8 and 6.1.1.4'

loop_
_geom_angle_atom_site_label_1
_geom_angle_atom_site_label_2
_geom_angle_atom_site_label_3
_geom_angle
_geom_angle_site_symmetry_1
_geom_angle_site_symmetry_3
_geom_angle_publ_flag
P1 Cu1 P2 122.76(6) . . ?
P1 Cu1 P3 117.00(6) . . ?
P2 Cu1 P3 120.09(5) . . ?
C13 P1 C1 104.7(3) . . ?
C13 P1 C7 91.5(4) . . ?
C1 P1 C7 105.9(3) . . ?
C13 P1 Cu1 126.2(3) . . ?
C1 P1 Cu1 118.03(17) . . ?
C7 P1 Cu1 105.6(2) . . ?
C26 P2 C20 106.0(2) . . ?
C26 P2 C32 104.8(2) . . ?
C20 P2 C32 100.7(2) . . ?
C26 P2 Cu1 111.31(16) . . ?
C20 P2 Cu1 115.18(16) . . ?
C32 P2 Cu1 117.59(17) . . ?
C39 P3 C45 105.4(2) . . ?
C39 P3 C51 105.1(2) . . ?
C45 P3 C51 101.8(2) . . ?
C39 P3 Cu1 109.77(16) . . ?
C45 P3 Cu1 116.86(16) . . ?
C51 P3 Cu1 116.72(17) . . ?
F1 P4 F6 90.1(2) . . ?
F1 P4 F4 92.2(2) . . ?
F6 P4 F4 177.6(2) . . ?
F1 P4 F5 90.07(19) . . ?
F6 P4 F5 91.28(19) . . ?
F4 P4 F5 89.2(2) . . ?
F1 P4 F3 90.58(19) . . ?
F6 P4 F3 90.26(18) . . ?
F4 P4 F3 89.20(19) . . ?
F5 P4 F3 178.3(2) . . ?
F1 P4 F2 179.5(2) . . ?
F6 P4 F2 89.40(19) . . ?
F4 P4 F2 88.2(2) . . ?
F5 P4 F2 89.78(18) . . ?
F3 P4 F2 89.59(18) . . ?
C2 C1 C6 120.3(5) . . ?
C2 C1 P1 119.3(4) . . ?
C6 C1 P1 120.3(4) . . ?
C1 C2 C3 121.0(5) . . ?
C1 C2 H2A 119.5 . . ?
C3 C2 H2A 119.5 . . ?
C2 C3 C4 119.1(5) . . ?
C2 C3 H3A 120.4 . . ?
C4 C3 H3A 120.4 . . ?
C5 C4 C3 119.3(5) . . ?
C5 C4 H4A 120.3 . . ?
C3 C4 H4A 120.3 . . ?
C6 C5 C4 122.0(5) . . ?
C6 C5 H5A 119.0 . . ?
C4 C5 H5A 119.0 . . ?
C5 C6 C1 118.3(5) . . ?
C5 C6 H6A 120.8 . . ?
C1 C6 H6A 120.8 . . ?
C8 C7 C12 118.2(6) . . ?
C8 C7 P1 116.7(6) . . ?
C12 C7 P1 124.1(5) . . ?
C7 C8 C9 122.2(6) . . ?
C7 C8 H8A 118.9 . . ?
C9 C8 H8A 118.9 . . ?
C8 C9 C10 119.6(5) . . ?
C8 C9 H9A 120.2 . . ?
C10 C9 H9A 120.2 . . ?
C11 C10 C9 118.8(5) . . ?
C11 C10 H10A 120.6 . . ?
C9 C10 H10A 120.6 . . ?
C12 C11 C10 119.4(6) . . ?
C12 C11 H11A 120.3 . . ?
C10 C11 H11A 120.3 . . ?
C7 C12 C11 121.7(6) . . ?
C7 C12 H12A 119.2 . . ?
C11 C12 H12A 119.2 . . ?
C14 C13 P1 101.1(5) . . ?
C14 C13 H13A 111.6 . . ?
P1 C13 H13A 111.6 . . ?
C14 C13 H13B 111.5 . . ?
P1 C13 H13B 111.6 . . ?
H13A C13 H13B 109.4 . . ?
C15 C14 C19 120.0 . . ?
C15 C14 C13 117.4(4) . . ?
C19 C14 C13 121.1(4) . . ?
C16 C15 C14 120.0 . . ?
C16 C15 H15 120.0 . . ?
C14 C15 H15 120.0 . . ?
C15 C16 C17 120.0 . . ?
C15 C16 H16 120.0 . . ?
C17 C16 H16 120.0 . . ?
C16 C17 C18 120.0 . . ?
C16 C17 H17 120.0 . . ?
C18 C17 H17 120.0 . . ?
C19 C18 C17 120.0 . . ?
C19 C18 H18 120.0 . . ?
C17 C18 H18 120.0 . . ?
C18 C19 C14 120.0 . . ?
C18 C19 H19 120.0 . . ?
C14 C19 H19 120.0 . . ?
C21 C20 C25 119.5(4) . . ?
C21 C20 P2 123.9(4) . . ?
C25 C20 P2 116.5(4) . . ?
C20 C21 C22 119.5(5) . . ?
C20 C21 H21A 120.2 . . ?
C22 C21 H21A 120.2 . . ?
C23 C22 C21 121.0(5) . . ?
C23 C22 H22A 119.5 . . ?
C21 C22 H22A 119.5 . . ?
C22 C23 C24 120.2(5) . . ?
C22 C23 H23A 119.9 . . ?
C24 C23 H23A 119.9 . . ?
C25 C24 C23 118.8(5) . . ?
C25 C24 H24A 120.6 . . ?
C23 C24 H24A 120.6 . . ?
C24 C25 C20 121.0(5) . . ?
C24 C25 H25A 119.5 . . ?
C20 C25 H25A 119.5 . . ?
C27 C26 C31 118.1(5) . . ?
C27 C26 P2 118.8(4) . . ?
C31 C26 P2 123.2(4) . . ?
C28 C27 C26 121.8(5) . . ?
C28 C27 H27A 119.1 . . ?
C26 C27 H27A 119.1 . . ?
C27 C28 C29 118.4(5) . . ?
C27 C28 H28A 120.8 . . ?
C29 C28 H28A 120.8 . . ?
C30 C29 C28 121.6(5) . . ?
C30 C29 H29A 119.2 . . ?
C28 C29 H29A 119.2 . . ?
C29 C30 C31 120.1(5) . . ?
C29 C30 H30A 120.0 . . ?
C31 C30 H30A 120.0 . . ?
C30 C31 C26 120.0(5) . . ?
C30 C31 H31A 120.0 . . ?
C26 C31 H31A 120.0 . . ?
C33 C32 P2 110.0(4) . . ?
C33 C32 H32A 109.7 . . ?
P2 C32 H32A 109.7 . . ?
C33 C32 H32B 109.7 . . ?
P2 C32 H32B 109.7 . . ?
H32A C32 H32B 108.2 . . ?
C34 C33 C38 118.5(5) . . ?
C34 C33 C32 121.0(5) . . ?
C38 C33 C32 120.3(5) . . ?
C33 C34 C35 121.1(5) . . ?
C33 C34 H34A 119.5 . . ?
C35 C34 H34A 119.5 . . ?
C34 C35 C36 118.2(6) . . ?
C34 C35 H35A 120.9 . . ?
C36 C35 H35A 120.9 . . ?
C37 C36 C35 120.6(6) . . ?
C37 C36 H36A 119.7 . . ?
C35 C36 H36A 119.7 . . ?
C36 C37 C38 121.5(6) . . ?
C36 C37 H37A 119.3 . . ?
C38 C37 H37A 119.3 . . ?
C37 C38 C33 120.2(5) . . ?
C37 C38 H38A 119.9 . . ?
C33 C38 H38A 119.9 . . ?
C40 C39 C44 119.0(4) . . ?
C40 C39 P3 123.8(4) . . ?
C44 C39 P3 117.0(3) . . ?
C39 C40 C41 120.9(5) . . ?
C39 C40 H40A 119.6 . . ?
C41 C40 H40A 119.6 . . ?
C42 C41 C40 119.7(5) . . ?
C42 C41 H41A 120.2 . . ?
C40 C41 H41A 120.2 . . ?
C43 C42 C41 120.4(5) . . ?
C43 C42 H42A 119.8 . . ?
C41 C42 H42A 119.8 . . ?
C42 C43 C44 120.6(5) . . ?
C42 C43 H43A 119.7 . . ?
C44 C43 H43A 119.7 . . ?
C43 C44 C39 119.4(5) . . ?
C43 C44 H44A 120.3 . . ?
C39 C44 H44A 120.3 . . ?
C46 C45 C50 118.7(5) . . ?
C46 C45 P3 124.1(4) . . ?
C50 C45 P3 117.2(4) . . ?
C45 C46 C47 120.7(5) . . ?
C45 C46 H46A 119.7 . . ?
C47 C46 H46A 119.7 . . ?
C46 C47 C48 120.2(5) . . ?
C46 C47 H47A 119.9 . . ?
C48 C47 H47A 119.9 . . ?
C49 C48 C47 120.1(5) . . ?
C49 C48 H48A 120.0 . . ?
C47 C48 H48A 120.0 . . ?
C48 C49 C50 119.9(5) . . ?
C48 C49 H49A 120.1 . . ?
C50 C49 H49A 120.1 . . ?
C49 C50 C45 120.4(5) . . ?
C49 C50 H50A 119.8 . . ?
C45 C50 H50A 119.8 . . ?
C52 C51 P3 111.4(3) . . ?
C52 C51 H51A 109.4 . . ?
P3 C51 H51A 109.4 . . ?
C52 C51 H51B 109.4 . . ?
P3 C51 H51B 109.4 . . ?
H51A C51 H51B 108.0 . . ?
C57 C52 C53 120.0(5) . . ?
C57 C52 C51 120.0(5) . . ?
C53 C52 C51 119.9(4) . . ?
C52 C53 C54 119.1(5) . . ?
C52 C53 H53A 120.4 . . ?
C54 C53 H53A 120.4 . . ?
C55 C54 C53 122.4(5) . . ?
C55 C54 H54A 118.8 . . ?
C53 C54 H54A 118.8 . . ?
C54 C55 C56 118.1(5) . . ?
C54 C55 H55A 120.9 . . ?
C56 C55 H55A 120.9 . . ?
C55 C56 C57 121.2(5) . . ?
C55 C56 H56A 119.4 . . ?
C57 C56 H56A 119.4 . . ?
C52 C57 C56 119.2(5) . . ?
C52 C57 H57A 120.4 . . ?
C56 C57 H57A 120.4 . . ?

loop_
_geom_bond_atom_site_label_1
_geom_bond_atom_site_label_2
_geom_bond_distance
_geom_bond_site_symmetry_2
_geom_bond_publ_flag
Cu1 P1 2.2568(16) . ?
Cu1 P2 2.2803(14) . ?
Cu1 P3 2.2909(15) . ?
P1 C13 1.698(9) . ?
P1 C1 1.836(5) . ?
P1 C7 2.063(7) . ?
P2 C26 1.831(5) . ?
P2 C20 1.844(5) . ?
P2 C32 1.846(5) . ?
P3 C39 1.816(5) . ?
P3 C45 1.827(5) . ?
P3 C51 1.849(5) . ?
P4 F1 1.575(4) . ?
P4 F6 1.595(3) . ?
P4 F4 1.596(4) . ?
P4 F5 1.597(4) . ?
P4 F3 1.604(3) . ?
P4 F2 1.609(3) . ?
C1 C2 1.375(8) . ?
C1 C6 1.395(7) . ?
C2 C3 1.388(8) . ?
C2 H2A 0.9500 . ?
C3 C4 1.390(7) . ?
C3 H3A 0.9500 . ?
C4 C5 1.381(8) . ?
C4 H4A 0.9500 . ?
C5 C6 1.378(8) . ?
C5 H5A 0.9500 . ?
C6 H6A 0.9500 . ?
C7 C8 1.361(9) . ?
C7 C12 1.366(11) . ?
C8 C9 1.366(8) . ?
C8 H8A 0.9500 . ?
C9 C10 1.390(8) . ?
C9 H9A 0.9500 . ?
C10 C11 1.388(9) . ?
C10 H10A 0.9500 . ?
C11 C12 1.380(10) . ?
C11 H11A 0.9500 . ?
C12 H12A 0.9500 . ?
C13 C14 1.612(11) . ?
C13 H13A 0.9900 . ?
C13 H13B 0.9900 . ?
C14 C15 1.3900 . ?
C14 C19 1.3900 . ?
C15 C16 1.3900 . ?
C15 H15 0.9500 . ?
C16 C17 1.3900 . ?
C16 H16 0.9500 . ?
C17 C18 1.3900 . ?
C17 H17 0.9500 . ?
C18 C19 1.3900 . ?
C18 H18 0.9500 . ?
C19 H19 0.9500 . ?
C20 C21 1.371(7) . ?
C20 C25 1.397(7) . ?
C21 C22 1.386(7) . ?
C21 H21A 0.9500 . ?
C22 C23 1.371(8) . ?
C22 H22A 0.9500 . ?
C23 C24 1.389(8) . ?
C23 H23A 0.9500 . ?
C24 C25 1.379(7) . ?
C24 H24A 0.9500 . ?
C25 H25A 0.9500 . ?
C26 C27 1.390(7) . ?
C26 C31 1.406(7) . ?
C27 C28 1.384(7) . ?
C27 H27A 0.9500 . ?
C28 C29 1.387(8) . ?
C28 H28A 0.9500 . ?
C29 C30 1.359(8) . ?
C29 H29A 0.9500 . ?
C30 C31 1.392(7) . ?
C30 H30A 0.9500 . ?
C31 H31A 0.9500 . ?
C32 C33 1.498(7) . ?
C32 H32A 0.9900 . ?
C32 H32B 0.9900 . ?
C33 C34 1.377(7) . ?
C33 C38 1.410(7) . ?
C34 C35 1.386(8) . ?
C34 H34A 0.9500 . ?
C35 C36 1.416(10) . ?
C35 H35A 0.9500 . ?
C36 C37 1.333(9) . ?
C36 H36A 0.9500 . ?
C37 C38 1.361(8) . ?
C37 H37A 0.9500 . ?
C38 H38A 0.9500 . ?
C39 C40 1.375(6) . ?
C39 C44 1.415(7) . ?
C40 C41 1.401(7) . ?
C40 H40A 0.9500 . ?
C41 C42 1.379(7) . ?
C41 H41A 0.9500 . ?
C42 C43 1.375(7) . ?
C42 H42A 0.9500 . ?
C43 C44 1.394(7) . ?
C43 H43A 0.9500 . ?
C44 H44A 0.9500 . ?
C45 C46 1.375(7) . ?
C45 C50 1.402(7) . ?
C46 C47 1.379(7) . ?
C46 H46A 0.9500 . ?
C47 C48 1.387(8) . ?
C47 H47A 0.9500 . ?
C48 C49 1.366(8) . ?
C48 H48A 0.9500 . ?
C49 C50 1.387(8) . ?
C49 H49A 0.9500 . ?
C50 H50A 0.9500 . ?
C51 C52 1.511(7) . ?
C51 H51A 0.9900 . ?
C51 H51B 0.9900 . ?
C52 C57 1.384(7) . ?
C52 C53 1.392(7) . ?
C53 C54 1.394(7) . ?
C53 H53A 0.9500 . ?
C54 C55 1.368(8) . ?
C54 H54A 0.9500 . ?
C55 C56 1.387(8) . ?
C55 H55A 0.9500 . ?
C56 C57 1.412(8) . ?
C56 H56A 0.9500 . ?
C57 H57A 0.9500 . ?
